data_8103165
loop_
_publ_author_name
'Min-Le Han'
'Rui Zhang'
'Zu-Qiang Zhang'

_publ_section_title
;
 Crystal structure of
 catena-{[?2-5-methylisophthalato]-[?2-1,6-bis(imidazol-1-yl)-hexane]cobalt(II)},
 Co(C9H6O4)(C12H18N4)
;
_journal_issue 3
_journal_name_full 'Zeitschrift f\"ur Kristallographie - New Crystal Structures'
_journal_page_first 303
_journal_volume 226
_journal_year 2011
_chemical_formula_sum 'C21 H24 Co N4 O4'
_chemical_formula_weight 455.37
_space_group_IT_number 2
_symmetry_cell_setting triclinic
_symmetry_space_group_name_Hall '-P 1'
_symmetry_space_group_name_H-M 'P -1'
_atom_sites_solution_hydrogens geom
_atom_sites_solution_primary direct
_atom_sites_solution_secondary difmap
_audit_creation_method SHELXL-97
_cell_angle_alpha 94.5870(10)
_cell_angle_beta 99.2610(10)
_cell_angle_gamma 101.1450(10)
_cell_formula_units_Z 2
_cell_length_a 9.7823(12)
_cell_length_b 10.1353(12)
_cell_length_c 11.2765(13)
_cell_measurement_reflns_used 3170
_cell_measurement_temperature 296(2)
_cell_measurement_theta_max 27.22
_cell_measurement_theta_min 2.57
_cell_volume 1075.5(2)
_computing_cell_refinement 'Bruker SMART'
_computing_data_collection 'Bruker SMART'
_computing_data_reduction 'Bruker SAINT'
_computing_molecular_graphics 'Bruker SHELXTL'
_computing_publication_material 'Bruker SHELXTL'
_computing_structure_refinement 'SHELXL-97 (Sheldrick, 1997)'
_computing_structure_solution 'SHELXS-97 (Sheldrick, 1990)'
_diffrn_ambient_temperature 296(2)
_diffrn_measured_fraction_theta_full 0.992
_diffrn_measured_fraction_theta_max 0.992
_diffrn_measurement_device_type 'CCD area detector'
_diffrn_measurement_method '\f and \w scans'
_diffrn_radiation_monochromator graphite
_diffrn_radiation_source 'fine-focus sealed tube'
_diffrn_radiation_type MoK\a
_diffrn_radiation_wavelength 0.71073
_diffrn_reflns_av_R_equivalents 0.0178
_diffrn_reflns_av_sigmaI/netI 0.0278
_diffrn_reflns_limit_h_max 11
_diffrn_reflns_limit_h_min -11
_diffrn_reflns_limit_k_max 11
_diffrn_reflns_limit_k_min -12
_diffrn_reflns_limit_l_max 13
_diffrn_reflns_limit_l_min -13
_diffrn_reflns_number 8239
_diffrn_reflns_theta_full 25.50
_diffrn_reflns_theta_max 25.50
_diffrn_reflns_theta_min 2.57
_exptl_absorpt_coefficient_mu 0.832
_exptl_absorpt_correction_T_max 0.8647
_exptl_absorpt_correction_T_min 0.7944
_exptl_absorpt_correction_type multi-scan
_exptl_absorpt_process_details sadabs
_exptl_crystal_colour pink
_exptl_crystal_density_diffrn 1.406
_exptl_crystal_density_method 'not measured'
_exptl_crystal_description block
_exptl_crystal_F_000 474
_exptl_crystal_size_max 0.29
_exptl_crystal_size_mid 0.23
_exptl_crystal_size_min 0.18
_refine_diff_density_max 0.420
_refine_diff_density_min -0.215
_refine_diff_density_rms 0.045
_refine_ls_extinction_method none
_refine_ls_goodness_of_fit_ref 1.018
_refine_ls_hydrogen_treatment constr
_refine_ls_matrix_type full
_refine_ls_number_parameters 272
_refine_ls_number_reflns 3984
_refine_ls_number_restraints 0
_refine_ls_restrained_S_all 1.018
_refine_ls_R_factor_all 0.0425
_refine_ls_R_factor_gt 0.0333
_refine_ls_shift/su_max 0.002
_refine_ls_shift/su_mean 0.000
_refine_ls_structure_factor_coef Fsqd
_refine_ls_weighting_details 'calc w=1/[\s^2^(Fo^2^)+(0.0274P)^2^+0.5953P] where P=(Fo^2^+2Fc^2^)/3'
_refine_ls_weighting_scheme calc
_refine_ls_wR_factor_gt 0.0724
_refine_ls_wR_factor_ref 0.0772
_reflns_number_gt 3377
_reflns_number_total 3984
_reflns_threshold_expression '>2 \s(I)'
_cod_data_source_file 1267-3433.cff
_cod_data_source_block b
_cod_depositor_comments
;
The following automatic conversions were performed:

'_symmetry_cell_setting' value 'Triclinic' changed to 'triclinic'
according to /home/saulius/struct/CIF-dictionaries/cif_core.dic
dictionary named 'cif_core.dic' version 2.4.1 from 2010-06-29.

Automatic conversion script
Id: cif_fix_values 1715 2011-07-08 13:25:40Z adriana 
;
_cod_original_sg_symbol_H-M P-1
_cod_database_code 8103165

loop_
_symmetry_equiv_pos_as_xyz
'x, y, z'
'-x, -y, -z'

loop_
_atom_site_label
_atom_site_type_symbol
_atom_site_fract_x
_atom_site_fract_y
_atom_site_fract_z
_atom_site_U_iso_or_equiv
_atom_site_adp_type
_atom_site_occupancy
_atom_site_symmetry_multiplicity
_atom_site_calc_flag
_atom_site_refinement_flags
Co1 Co 0.72398(3) 0.61827(3) 0.68291(3) 0.03665(10) Uani 1 1 d .
O1 O 0.57041(17) 0.72525(14) 0.67353(15) 0.0487(4) Uani 1 1 d .
O2 O 0.76886(18) 0.86166(15) 0.65705(15) 0.0508(4) Uani 1 1 d .
O3 O 0.79701(17) 1.35755(15) 0.73977(16) 0.0518(4) Uani 1 1 d .
O4 O 0.60369(16) 1.43720(13) 0.68367(15) 0.0437(4) Uani 1 1 d .
N1 N 0.79648(19) 0.58709(17) 0.52772(17) 0.0405(4) Uani 1 1 d .
N2 N 0.7904(2) 0.5085(2) 0.33895(18) 0.0497(5) Uani 1 1 d .
N3 N 0.8771(2) 0.68553(18) 0.83203(17) 0.0438(5) Uani 1 1 d .
N4 N 1.0530(2) 0.8215(2) 0.95648(19) 0.0507(5) Uani 1 1 d .
C1 C 0.5659(2) 0.95829(19) 0.65953(19) 0.0365(5) Uani 1 1 d .
C2 C 0.6455(2) 1.0899(2) 0.67845(18) 0.0359(5) Uani 1 1 d .
H2 H 0.7438 1.1049 0.6920 0.043 Uiso 1 1 calc R
C3 C 0.5790(2) 1.19929(19) 0.67735(18) 0.0336(5) Uani 1 1 d .
C4 C 0.4319(2) 1.1749(2) 0.6542(2) 0.0386(5) Uani 1 1 d .
H4 H 0.3870 1.2478 0.6506 0.046 Uiso 1 1 calc R
C5 C 0.3501(2) 1.0440(2) 0.6362(2) 0.0412(5) Uani 1 1 d .
C6 C 0.4195(2) 0.9366(2) 0.6399(2) 0.0412(5) Uani 1 1 d .
H6 H 0.3665 0.8485 0.6289 0.049 Uiso 1 1 calc R
C7 C 0.6410(3) 0.8428(2) 0.6626(2) 0.0417(5) Uani 1 1 d .
C8 C 0.6687(2) 1.3408(2) 0.70252(19) 0.0356(5) Uani 1 1 d .
C9 C 0.1899(3) 1.0194(3) 0.6115(3) 0.0656(8) Uani 1 1 d .
H9A H 0.1600 1.0918 0.6536 0.098 Uiso 1 1 calc R
H9B H 0.1516 0.9352 0.6391 0.098 Uiso 1 1 calc R
H9C H 0.1565 1.0157 0.5262 0.098 Uiso 1 1 calc R
C10 C 0.7231(2) 0.5035(2) 0.4333(2) 0.0441(5) Uani 1 1 d .
H10 H 0.6353 0.4479 0.4325 0.053 Uiso 1 1 calc R
C11 C 0.9172(3) 0.6484(3) 0.4897(2) 0.0559(7) Uani 1 1 d .
H11 H 0.9900 0.7135 0.5369 0.067 Uiso 1 1 calc R
C12 C 0.9150(3) 0.6008(3) 0.3747(3) 0.0602(7) Uani 1 1 d .
H12 H 0.9845 0.6257 0.3286 0.072 Uiso 1 1 calc R
C13 C 0.7269(3) 0.4416(3) 0.2166(2) 0.0616(7) Uani 1 1 d .
H13A H 0.6650 0.3560 0.2221 0.074 Uiso 1 1 calc R
H13B H 0.8012 0.4228 0.1744 0.074 Uiso 1 1 calc R
C14 C 0.6429(3) 0.5300(3) 0.1458(2) 0.0581(7) Uani 1 1 d .
H14A H 0.7086 0.6049 0.1240 0.070 Uiso 1 1 calc R
H14B H 0.5865 0.5676 0.1977 0.070 Uiso 1 1 calc R
C15 C 0.5455(3) 0.4561(3) 0.0316(2) 0.0617(7) Uani 1 1 d .
H15A H 0.6022 0.4251 -0.0235 0.074 Uiso 1 1 calc R
H15B H 0.4845 0.3771 0.0522 0.074 Uiso 1 1 calc R
C16 C 0.9669(2) 0.8035(2) 0.8490(2) 0.0474(6) Uani 1 1 d .
H16 H 0.9699 0.8664 0.7932 0.057 Uiso 1 1 calc R
C17 C 0.9091(3) 0.6257(3) 0.9344(2) 0.0562(7) Uani 1 1 d .
H17 H 0.8632 0.5406 0.9486 0.067 Uiso 1 1 calc R
C18 C 1.0172(3) 0.7082(3) 1.0121(2) 0.0585(7) Uani 1 1 d .
H18 H 1.0587 0.6912 1.0880 0.070 Uiso 1 1 calc R
C19 C 1.1722(3) 0.9360(3) 0.9984(3) 0.0616(7) Uani 1 1 d .
H19A H 1.1781 0.9620 1.0840 0.074 Uiso 1 1 calc R
H19B H 1.1565 1.0127 0.9557 0.074 Uiso 1 1 calc R
C20 C 1.3080(3) 0.9005(3) 0.9774(3) 0.0661(8) Uani 1 1 d .
H20A H 1.2971 0.8632 0.8937 0.079 Uiso 1 1 calc R
H20B H 1.3287 0.8312 1.0278 0.079 Uiso 1 1 calc R
C21 C 1.4308(3) 1.0201(3) 1.0046(3) 0.0679(8) Uani 1 1 d .
H21A H 1.4360 1.0633 1.0856 0.082 Uiso 1 1 calc R
H21B H 1.4150 1.0855 0.9483 0.082 Uiso 1 1 calc R

loop_
_atom_site_aniso_label
_atom_site_aniso_U_11
_atom_site_aniso_U_22
_atom_site_aniso_U_33
_atom_site_aniso_U_23
_atom_site_aniso_U_13
_atom_site_aniso_U_12
Co1 0.04131(18) 0.02093(15) 0.04470(18) 0.00326(12) 0.00065(13) 0.00529(11)
O1 0.0567(10) 0.0206(7) 0.0666(11) 0.0065(7) 0.0015(8) 0.0102(7)
O2 0.0533(11) 0.0337(9) 0.0656(11) 0.0065(8) 0.0015(9) 0.0169(8)
O3 0.0438(10) 0.0318(8) 0.0728(12) 0.0014(8) -0.0025(8) 0.0033(7)
O4 0.0473(9) 0.0201(7) 0.0641(10) 0.0063(7) 0.0091(8) 0.0077(6)
N1 0.0426(11) 0.0296(9) 0.0473(11) 0.0045(8) 0.0040(9) 0.0058(8)
N2 0.0553(13) 0.0482(12) 0.0468(12) 0.0024(9) 0.0106(10) 0.0140(10)
N3 0.0496(11) 0.0315(10) 0.0459(11) 0.0044(8) -0.0003(9) 0.0054(8)
N4 0.0463(12) 0.0456(12) 0.0525(12) -0.0045(10) -0.0043(10) 0.0061(9)
C1 0.0498(13) 0.0212(10) 0.0368(12) 0.0032(8) -0.0003(10) 0.0100(9)
C2 0.0397(12) 0.0279(11) 0.0385(12) 0.0036(9) 0.0008(9) 0.0083(9)
C3 0.0426(12) 0.0211(10) 0.0357(11) 0.0035(8) 0.0029(9) 0.0069(9)
C4 0.0461(13) 0.0245(10) 0.0474(13) 0.0064(9) 0.0079(10) 0.0126(9)
C5 0.0412(13) 0.0316(11) 0.0487(13) 0.0082(10) 0.0039(10) 0.0048(9)
C6 0.0484(14) 0.0225(10) 0.0484(13) 0.0064(9) 0.0004(11) 0.0026(9)
C7 0.0546(15) 0.0254(11) 0.0426(13) 0.0018(9) -0.0026(11) 0.0125(10)
C8 0.0440(13) 0.0243(10) 0.0381(12) 0.0035(9) 0.0084(10) 0.0054(9)
C9 0.0464(15) 0.0460(15) 0.101(2) 0.0156(15) 0.0066(15) 0.0048(12)
C10 0.0439(13) 0.0364(12) 0.0491(14) 0.0025(10) 0.0069(11) 0.0036(10)
C11 0.0462(14) 0.0496(15) 0.0652(18) 0.0067(13) 0.0052(13) -0.0024(12)
C12 0.0506(16) 0.0652(18) 0.0666(18) 0.0132(14) 0.0187(14) 0.0072(14)
C13 0.0787(19) 0.0595(17) 0.0476(15) -0.0039(13) 0.0136(14) 0.0189(15)
C14 0.0669(17) 0.0592(16) 0.0482(15) -0.0039(12) 0.0115(13) 0.0160(14)
C15 0.0725(19) 0.0593(17) 0.0503(16) -0.0049(13) 0.0081(13) 0.0140(14)
C16 0.0505(14) 0.0390(13) 0.0464(14) 0.0042(10) -0.0028(11) 0.0041(11)
C17 0.0647(17) 0.0446(14) 0.0541(16) 0.0139(12) -0.0002(13) 0.0045(12)
C18 0.0653(17) 0.0571(16) 0.0483(15) 0.0127(13) -0.0049(13) 0.0111(13)
C19 0.0525(16) 0.0539(16) 0.0659(18) -0.0112(13) -0.0057(13) 0.0017(13)
C20 0.0580(17) 0.0633(18) 0.0670(19) -0.0110(14) 0.0030(14) 0.0025(14)
C21 0.0605(17) 0.0689(19) 0.0623(18) -0.0088(14) 0.0056(14) -0.0044(15)

loop_
_atom_type_symbol
_atom_type_description
_atom_type_scat_dispersion_real
_atom_type_scat_dispersion_imag
_atom_type_scat_source
C C 0.0033 0.0016 'International Tables Vol C Tables 4.2.6.8 and 6.1.1.4'
H H 0.0000 0.0000 'International Tables Vol C Tables 4.2.6.8 and 6.1.1.4'
N N 0.0061 0.0033 'International Tables Vol C Tables 4.2.6.8 and 6.1.1.4'
O O 0.0106 0.0060 'International Tables Vol C Tables 4.2.6.8 and 6.1.1.4'
Co Co 0.3494 0.9721 'International Tables Vol C Tables 4.2.6.8 and 6.1.1.4'

loop_
_geom_angle_atom_site_label_1
_geom_angle_atom_site_label_2
_geom_angle_atom_site_label_3
_geom_angle
_geom_angle_site_symmetry_1
_geom_angle_site_symmetry_3
O4 Co1 O1 97.85(6) 1_545 .
O4 Co1 N1 99.79(7) 1_545 .
O1 Co1 N1 115.21(7) . .
O4 Co1 N3 115.71(7) 1_545 .
O1 Co1 N3 111.68(7) . .
N1 Co1 N3 114.93(8) . .
C7 O1 Co1 100.53(14) . .
C8 O4 Co1 116.30(14) . 1_565
C10 N1 C11 104.8(2) . .
C10 N1 Co1 123.49(16) . .
C11 N1 Co1 131.52(16) . .
C10 N2 C12 107.0(2) . .
C10 N2 C13 124.2(2) . .
C12 N2 C13 128.1(2) . .
C16 N3 C17 105.2(2) . .
C16 N3 Co1 124.87(15) . .
C17 N3 Co1 129.94(16) . .
C16 N4 C18 107.2(2) . .
C16 N4 C19 125.1(2) . .
C18 N4 C19 127.4(2) . .
C6 C1 C2 119.51(19) . .
C6 C1 C7 121.46(19) . .
C2 C1 C7 119.0(2) . .
C3 C2 C1 120.4(2) . .
C3 C2 H2 119.8 . .
C1 C2 H2 119.8 . .
C4 C3 C2 118.96(18) . .
C4 C3 C8 122.02(18) . .
C2 C3 C8 119.01(19) . .
C3 C4 C5 121.58(19) . .
C3 C4 H4 119.2 . .
C5 C4 H4 119.2 . .
C6 C5 C4 118.1(2) . .
C6 C5 C9 121.0(2) . .
C4 C5 C9 120.8(2) . .
C1 C6 C5 121.32(19) . .
C1 C6 H6 119.3 . .
C5 C6 H6 119.3 . .
O2 C7 O1 121.2(2) . .
O2 C7 C1 120.5(2) . .
O1 C7 C1 118.2(2) . .
O3 C8 O4 124.02(19) . .
O3 C8 C3 119.63(18) . .
O4 C8 C3 116.35(19) . .
C5 C9 H9A 109.5 . .
C5 C9 H9B 109.5 . .
H9A C9 H9B 109.5 . .
C5 C9 H9C 109.5 . .
H9A C9 H9C 109.5 . .
H9B C9 H9C 109.5 . .
N1 C10 N2 111.8(2) . .
N1 C10 H10 124.1 . .
N2 C10 H10 124.1 . .
C12 C11 N1 110.2(2) . .
C12 C11 H11 124.9 . .
N1 C11 H11 124.9 . .
C11 C12 N2 106.3(2) . .
C11 C12 H12 126.8 . .
N2 C12 H12 126.8 . .
N2 C13 C14 111.0(2) . .
N2 C13 H13A 109.4 . .
C14 C13 H13A 109.4 . .
N2 C13 H13B 109.4 . .
C14 C13 H13B 109.4 . .
H13A C13 H13B 108.0 . .
C13 C14 C15 114.1(2) . .
C13 C14 H14A 108.7 . .
C15 C14 H14A 108.7 . .
C13 C14 H14B 108.7 . .
C15 C14 H14B 108.7 . .
H14A C14 H14B 107.6 . .
C15 C15 C14 112.8(3) 2_665 .
C15 C15 H15A 109.0 2_665 .
C14 C15 H15A 109.0 . .
C15 C15 H15B 109.0 2_665 .
C14 C15 H15B 109.0 . .
H15A C15 H15B 107.8 . .
N3 C16 N4 111.6(2) . .
N3 C16 H16 124.2 . .
N4 C16 H16 124.2 . .
C18 C17 N3 110.0(2) . .
C18 C17 H17 125.0 . .
N3 C17 H17 125.0 . .
C17 C18 N4 106.0(2) . .
C17 C18 H18 127.0 . .
N4 C18 H18 127.0 . .
N4 C19 C20 111.0(2) . .
N4 C19 H19A 109.4 . .
C20 C19 H19A 109.4 . .
N4 C19 H19B 109.4 . .
C20 C19 H19B 109.4 . .
H19A C19 H19B 108.0 . .
C19 C20 C21 112.9(2) . .
C19 C20 H20A 109.0 . .
C21 C20 H20A 109.0 . .
C19 C20 H20B 109.0 . .
C21 C20 H20B 109.0 . .
H20A C20 H20B 107.8 . .
C20 C21 C21 112.1(3) . 2_877
C20 C21 H21A 109.2 . .
C21 C21 H21A 109.2 2_877 .
C20 C21 H21B 109.2 . .
C21 C21 H21B 109.2 2_877 .
H21A C21 H21B 107.9 . .

loop_
_geom_bond_atom_site_label_1
_geom_bond_atom_site_label_2
_geom_bond_distance
_geom_bond_site_symmetry_2
Co1 O4 1.9808(14) 1_545
Co1 O1 2.0101(15) .
Co1 N1 2.0157(19) .
Co1 N3 2.0364(18) .
O1 C7 1.283(3) .
O2 C7 1.240(3) .
O3 C8 1.232(3) .
O4 C8 1.278(2) .
O4 Co1 1.9808(14) 1_565
N1 C10 1.319(3) .
N1 C11 1.373(3) .
N2 C10 1.338(3) .
N2 C12 1.366(3) .
N2 C13 1.470(3) .
N3 C16 1.320(3) .
N3 C17 1.367(3) .
N4 C16 1.337(3) .
N4 C18 1.366(3) .
N4 C19 1.463(3) .
C1 C6 1.385(3) .
C1 C2 1.389(3) .
C1 C7 1.497(3) .
C2 C3 1.389(3) .
C2 H2 0.9300 .
C3 C4 1.390(3) .
C3 C8 1.508(3) .
C4 C5 1.391(3) .
C4 H4 0.9300 .
C5 C6 1.389(3) .
C5 C9 1.514(3) .
C6 H6 0.9300 .
C9 H9A 0.9600 .
C9 H9B 0.9600 .
C9 H9C 0.9600 .
C10 H10 0.9300 .
C11 C12 1.343(4) .
C11 H11 0.9300 .
C12 H12 0.9300 .
C13 C14 1.518(4) .
C13 H13A 0.9700 .
C13 H13B 0.9700 .
C14 C15 1.517(3) .
C14 H14A 0.9700 .
C14 H14B 0.9700 .
C15 C15 1.515(5) 2_665
C15 H15A 0.9700 .
C15 H15B 0.9700 .
C16 H16 0.9300 .
C17 C18 1.352(4) .
C17 H17 0.9300 .
C18 H18 0.9300 .
C19 C20 1.491(4) .
C19 H19A 0.9700 .
C19 H19B 0.9700 .
C20 C21 1.505(4) .
C20 H20A 0.9700 .
C20 H20B 0.9700 .
C21 C21 1.503(6) 2_877
C21 H21A 0.9700 .
C21 H21B 0.9700 .

loop_
_geom_torsion_atom_site_label_1
_geom_torsion_atom_site_label_2
_geom_torsion_atom_site_label_3
_geom_torsion_atom_site_label_4
_geom_torsion
_geom_torsion_site_symmetry_1
_geom_torsion_site_symmetry_4
O4 Co1 O1 C7 -174.87(14) 1_545 .
N1 Co1 O1 C7 -70.12(15) . .
N3 Co1 O1 C7 63.39(15) . .
O4 Co1 N1 C10 31.46(18) 1_545 .
O1 Co1 N1 C10 -72.09(19) . .
N3 Co1 N1 C10 155.91(17) . .
O4 Co1 N1 C11 -154.6(2) 1_545 .
O1 Co1 N1 C11 101.8(2) . .
N3 Co1 N1 C11 -30.2(2) . .
O4 Co1 N3 C16 -179.47(18) 1_545 .
O1 Co1 N3 C16 -68.7(2) . .
N1 Co1 N3 C16 64.9(2) . .
O4 Co1 N3 C17 -1.0(2) 1_545 .
O1 Co1 N3 C17 109.8(2) . .
N1 Co1 N3 C17 -116.6(2) . .
C6 C1 C2 C3 -0.2(3) . .
C7 C1 C2 C3 -179.39(19) . .
C1 C2 C3 C4 -1.5(3) . .
C1 C2 C3 C8 177.89(19) . .
C2 C3 C4 C5 2.2(3) . .
C8 C3 C4 C5 -177.2(2) . .
C3 C4 C5 C6 -1.1(3) . .
C3 C4 C5 C9 179.8(2) . .
C2 C1 C6 C5 1.3(3) . .
C7 C1 C6 C5 -179.5(2) . .
C4 C5 C6 C1 -0.6(3) . .
C9 C5 C6 C1 178.4(2) . .
Co1 O1 C7 O2 2.0(2) . .
Co1 O1 C7 C1 -176.54(16) . .
C6 C1 C7 O2 166.2(2) . .
C2 C1 C7 O2 -14.7(3) . .
C6 C1 C7 O1 -15.3(3) . .
C2 C1 C7 O1 163.9(2) . .
Co1 O4 C8 O3 12.9(3) 1_565 .
Co1 O4 C8 C3 -167.51(14) 1_565 .
C4 C3 C8 O3 169.4(2) . .
C2 C3 C8 O3 -10.0(3) . .
C4 C3 C8 O4 -10.2(3) . .
C2 C3 C8 O4 170.42(19) . .
C11 N1 C10 N2 0.1(3) . .
Co1 N1 C10 N2 175.44(14) . .
C12 N2 C10 N1 0.1(3) . .
C13 N2 C10 N1 -171.1(2) . .
C10 N1 C11 C12 -0.4(3) . .
Co1 N1 C11 C12 -175.12(17) . .
N1 C11 C12 N2 0.4(3) . .
C10 N2 C12 C11 -0.3(3) . .
C13 N2 C12 C11 170.4(2) . .
C10 N2 C13 C14 85.0(3) . .
C12 N2 C13 C14 -84.3(3) . .
N2 C13 C14 C15 -165.8(2) . .
C13 C14 C15 C15 175.4(3) . 2_665
C17 N3 C16 N4 -0.3(3) . .
Co1 N3 C16 N4 178.46(15) . .
C18 N4 C16 N3 0.2(3) . .
C19 N4 C16 N3 174.4(2) . .
C16 N3 C17 C18 0.3(3) . .
Co1 N3 C17 C18 -178.43(18) . .
N3 C17 C18 N4 -0.1(3) . .
C16 N4 C18 C17 -0.1(3) . .
C19 N4 C18 C17 -174.1(2) . .
C16 N4 C19 C20 -96.8(3) . .
C18 N4 C19 C20 76.2(3) . .
N4 C19 C20 C21 172.8(2) . .
C19 C20 C21 C21 174.1(3) . 2_877
